data_1560865
loop_
_publ_author_name
'Cramer, Alisha J.'
'Cole, Jacqueline M.'

_publ_section_title
;
 Host-guest prospects of neodymium and gadolinium ultraphosphate
 frameworks for nuclear waste storage: Multi-temperature topological
 analysis of nanoporous cages in RP5O14
;
_journal_name_full 'Journal of Solid State Chemistry'
_journal_page_first 250
_journal_page_last 257
_journal_paper_doi 10.1016/j.jssc.2018.07.020
_journal_volume 266
_journal_year 2018
_chemical_formula_sum 'Gd O14 P5'
_chemical_formula_weight 536.10
_space_group_IT_number 14
_space_group_name_Hall '-P 2ybc'
_space_group_name_H-M_alt 'P 1 21/c 1'
_symmetry_cell_setting monoclinic
_symmetry_space_group_name_H-M 'P 1 21/c 1'
_atom_sites_solution_hydrogens none
_atom_sites_solution_primary direct
_atom_sites_solution_secondary difmap
_audit_creation_method SHELXL-97
_cell_angle_alpha 90.00
_cell_angle_beta 90.38(2)
_cell_angle_gamma 90.00
_cell_formula_units_Z 4
_cell_length_a 8.735(9)
_cell_length_b 8.884(9)
_cell_length_c 12.929(12)
_cell_measurement_reflns_used 512
_cell_measurement_temperature 290(2)
_cell_measurement_theta_max 28.28
_cell_measurement_theta_min 2.0
_cell_volume 1003.3(17)
_computing_cell_refinement
;
Rigaku CrystalClear-SM Expert 2.0
;
_computing_data_collection 'Rigaku CrystalClear-SM Expert 2.0'
_computing_data_reduction
;
Rigaku CrystalClear-SM Expert 2.0
;
_computing_molecular_graphics
;
SHELXTL-PLUS (Sheldrick, 1995)
;
_computing_publication_material 'SHELXL-97 (Sheldrick, 1997)'
_computing_structure_refinement 'SHELXL-97 (Sheldrick, 1997)'
_computing_structure_solution 'SHELXS-97 (Sheldrick, 1990)'
_diffrn_ambient_temperature 290(2)
_diffrn_measured_fraction_theta_full 0.825
_diffrn_measured_fraction_theta_max 0.825
_diffrn_measurement_device_type 'Rigaku Saturn 724+ CCD'
_diffrn_measurement_method '\w scans'
_diffrn_radiation_monochromator graphite
_diffrn_radiation_source 'fine-focus sealed tube'
_diffrn_radiation_type MoK\a
_diffrn_radiation_wavelength 0.71073
_diffrn_reflns_av_R_equivalents 0.0857
_diffrn_reflns_av_sigmaI/netI 0.0592
_diffrn_reflns_limit_h_max 12
_diffrn_reflns_limit_h_min -11
_diffrn_reflns_limit_k_max 12
_diffrn_reflns_limit_k_min -11
_diffrn_reflns_limit_l_max 17
_diffrn_reflns_limit_l_min -14
_diffrn_reflns_number 4255
_diffrn_reflns_theta_full 30.76
_diffrn_reflns_theta_max 30.76
_diffrn_reflns_theta_min 1.58
_diffrn_standards_decay_% 0
_diffrn_standards_interval_count 0
_diffrn_standards_interval_time 0
_diffrn_standards_number 0
_exptl_absorpt_coefficient_mu 7.497
_exptl_absorpt_correction_T_max 0.105
_exptl_absorpt_correction_T_min 0.069
_exptl_absorpt_correction_type empirical
_exptl_absorpt_process_details
;
T. Higashi, ABSCOR, empirical absorption correction
;
_exptl_crystal_colour colourless
_exptl_crystal_density_diffrn 3.549
_exptl_crystal_density_method 'not measured'
_exptl_crystal_description block
_exptl_crystal_F_000 1004
_exptl_crystal_size_max 0.4
_exptl_crystal_size_mid 0.4
_exptl_crystal_size_min 0.3
_refine_diff_density_max 1.622
_refine_diff_density_min -1.630
_refine_diff_density_rms 0.391
_refine_ls_extinction_coef 0.0168(14)
_refine_ls_extinction_expression Fc^*^=kFc[1+0.001xFc^2^\l^3^/sin(2\q)]^-1/4^
_refine_ls_extinction_method SHELXL
_refine_ls_goodness_of_fit_ref 1.108
_refine_ls_hydrogen_treatment none
_refine_ls_matrix_type full
_refine_ls_number_parameters 183
_refine_ls_number_reflns 2585
_refine_ls_number_restraints 0
_refine_ls_restrained_S_all 1.108
_refine_ls_R_factor_all 0.0494
_refine_ls_R_factor_gt 0.0493
_refine_ls_shift/su_max 0.000
_refine_ls_shift/su_mean 0.000
_refine_ls_structure_factor_coef Fsqd
_refine_ls_weighting_details 'calc w=1/[\s^2^(Fo^2^)+(0.0910P)^2^+5.1926P] where P=(Fo^2^+2Fc^2^)/3'
_refine_ls_weighting_scheme calc
_refine_ls_wR_factor_gt 0.1356
_refine_ls_wR_factor_ref 0.1356
_reflns_number_gt 2574
_reflns_number_total 2585
_reflns_threshold_expression >2sigma(I)
_cod_data_source_file 2gd290d1.cif
_cod_data_source_block 2gd290d1
_cod_original_sg_symbol_H-M P2(1)/c
_cod_database_code 1560865

loop_
_symmetry_equiv_pos_as_xyz
'x, y, z'
'-x, y+1/2, -z+1/2'
'-x, -y, -z'
'x, -y-1/2, z-1/2'

loop_
_atom_site_label
_atom_site_type_symbol
_atom_site_fract_x
_atom_site_fract_y
_atom_site_fract_z
_atom_site_U_iso_or_equiv
_atom_site_adp_type
_atom_site_occupancy
_atom_site_symmetry_multiplicity
_atom_site_calc_flag
_atom_site_refinement_flags
_atom_site_disorder_assembly
_atom_site_disorder_group
Gd1 Gd 0.27733(3) 0.19039(3) -0.00129(2) 0.00759(17) Uani 1 1 d . . .
P2 P 0.75424(18) 0.45292(17) 0.16537(11) 0.0078(3) Uani 1 1 d . . .
P4 P 0.7733(2) 0.44889(17) -0.16433(11) 0.0079(3) Uani 1 1 d . . .
P5 P 0.49222(19) -0.00549(18) -0.20232(11) 0.0087(3) Uani 1 1 d . . .
P6 P 0.68520(18) 0.24503(16) 0.00004(11) 0.0081(3) Uani 1 1 d . . .
P7 P 1.00650(18) 0.49714(17) -0.32776(11) 0.0075(3) Uani 1 1 d . . .
O1 O 0.5858(6) -0.1186(5) -0.1483(4) 0.0152(9) Uani 1 1 d . . .
O2 O 0.7934(7) 0.3131(5) -0.0887(4) 0.0157(11) Uani 1 1 d . . .
O3 O 0.7781(7) 0.3086(4) 0.0992(4) 0.0112(9) Uani 1 1 d . . .
O4 O 0.5300(6) 0.3128(4) -0.0045(4) 0.0135(9) Uani 1 1 d . . .
O5 O 0.2334(7) 0.4033(5) 0.1155(4) 0.0177(10) Uani 1 1 d . . .
O8 O 0.2212(7) 0.4051(5) -0.1110(4) 0.0168(9) Uani 1 1 d . . .
O9 O 0.2905(6) -0.0812(6) 0.0004(4) 0.0183(10) Uani 1 1 d . . .
O10 O 0.3723(6) -0.0990(5) -0.2723(4) 0.0152(9) Uani 1 1 d . . .
O11 O 0.4116(6) 0.1157(5) -0.1496(3) 0.0155(9) Uani 1 1 d . . .
O13 O 0.0830(6) 0.1165(5) -0.1217(4) 0.0156(9) Uani 1 1 d . . .
O15 O 0.9083(6) 0.4165(5) -0.2380(4) 0.0141(9) Uani 1 1 d . . .
O16 O 0.8655(6) 0.4206(5) 0.2578(4) 0.0137(9) Uani 1 1 d . . .
O20 O 0.0786(5) 0.1235(5) 0.1129(4) 0.0134(9) Uani 1 1 d . . .
O21 O 0.5922(5) 0.4275(6) 0.2095(4) 0.0154(9) Uani 1 1 d . . .

loop_
_atom_site_aniso_label
_atom_site_aniso_U_11
_atom_site_aniso_U_22
_atom_site_aniso_U_33
_atom_site_aniso_U_23
_atom_site_aniso_U_13
_atom_site_aniso_U_12
Gd1 0.0077(2) 0.0071(2) 0.0080(2) 0.00011(7) 0.00020(14) 0.00000(7)
P2 0.0072(7) 0.0082(6) 0.0079(7) -0.0007(5) 0.0002(5) -0.0002(5)
P4 0.0080(6) 0.0069(6) 0.0087(6) 0.0001(5) 0.0005(5) 0.0005(5)
P5 0.0072(6) 0.0107(6) 0.0082(6) -0.0002(5) 0.0001(5) -0.0002(5)
P6 0.0095(6) 0.0063(6) 0.0084(6) 0.0001(5) 0.0006(5) -0.0006(5)
P7 0.0064(6) 0.0093(6) 0.0069(6) -0.0011(5) 0.0013(5) 0.0000(5)
O1 0.015(2) 0.016(2) 0.015(2) 0.0050(16) -0.0034(17) 0.0014(18)
O2 0.012(2) 0.020(3) 0.015(2) 0.0041(15) 0.002(2) 0.0020(16)
O3 0.014(2) 0.010(2) 0.009(2) -0.0057(13) -0.0006(19) 0.0020(15)
O4 0.008(2) 0.015(2) 0.017(2) 0.0012(15) 0.001(2) -0.0016(14)
O5 0.026(3) 0.0081(19) 0.019(2) -0.0031(17) 0.002(2) -0.0038(19)
O8 0.024(2) 0.0074(18) 0.019(2) 0.0049(16) -0.004(2) -0.0014(18)
O9 0.026(3) 0.009(2) 0.020(2) -0.0007(15) 0.000(2) 0.0034(17)
O10 0.010(2) 0.013(2) 0.023(2) -0.0023(17) -0.0052(17) -0.0007(17)
O11 0.021(2) 0.016(2) 0.0096(19) -0.0030(16) 0.0049(17) 0.0046(19)
O13 0.013(2) 0.014(2) 0.020(2) -0.0013(17) -0.0052(18) -0.0022(17)
O15 0.012(2) 0.015(2) 0.016(2) 0.0022(16) 0.0083(17) 0.0024(17)
O16 0.013(2) 0.015(2) 0.013(2) 0.0037(16) -0.0059(16) -0.0023(17)
O20 0.011(2) 0.015(2) 0.014(2) 0.0056(16) 0.0044(17) -0.0001(17)
O21 0.007(2) 0.020(2) 0.019(2) -0.0098(17) 0.0045(17) -0.0010(17)

loop_
_atom_type_symbol
_atom_type_description
_atom_type_scat_dispersion_real
_atom_type_scat_dispersion_imag
_atom_type_scat_source
O O 0.0106 0.0060 'International Tables Vol C Tables 4.2.6.8 and 6.1.1.4'
P P 0.1023 0.0942 'International Tables Vol C Tables 4.2.6.8 and 6.1.1.4'
Gd Gd -0.1653 3.9035 'International Tables Vol C Tables 4.2.6.8 and 6.1.1.4'

loop_
_geom_angle_atom_site_label_1
_geom_angle_atom_site_label_2
_geom_angle_atom_site_label_3
_geom_angle
_geom_angle_site_symmetry_1
_geom_angle_site_symmetry_3
O11 Gd1 O1 109.89(18) . 3_655
O11 Gd1 O20 144.28(18) . .
O1 Gd1 O20 77.86(18) 3_655 .
O11 Gd1 O13 75.3(2) . .
O1 Gd1 O13 144.66(18) 3_655 .
O20 Gd1 O13 79.41(18) . .
O11 Gd1 O9 72.63(17) . .
O1 Gd1 O9 72.43(17) 3_655 .
O20 Gd1 O9 77.19(17) . .
O13 Gd1 O9 76.39(17) . .
O11 Gd1 O8 81.07(18) . .
O1 Gd1 O8 142.47(17) 3_655 .
O20 Gd1 O8 114.64(18) . .
O13 Gd1 O8 72.23(18) . .
O9 Gd1 O8 143.15(17) . .
O11 Gd1 O5 143.23(18) . .
O1 Gd1 O5 77.54(19) 3_655 .
O20 Gd1 O5 71.98(18) . .
O13 Gd1 O5 120.01(19) . .
O9 Gd1 O5 140.60(17) . .
O8 Gd1 O5 73.8(2) . .
O11 Gd1 O4 70.04(18) . .
O1 Gd1 O4 71.52(17) 3_655 .
O20 Gd1 O4 141.65(18) . .
O13 Gd1 O4 138.12(18) . .
O9 Gd1 O4 113.52(16) . .
O8 Gd1 O4 79.66(18) . .
O5 Gd1 O4 79.23(18) . .
O8 P2 O21 116.2(3) 3_665 .
O8 P2 O3 115.3(3) 3_665 .
O21 P2 O3 102.0(3) . .
O8 P2 O16 115.7(3) 3_665 .
O21 P2 O16 104.9(3) . .
O3 P2 O16 100.6(3) . .
O5 P4 O15 117.9(3) 3_665 .
O5 P4 O2 115.4(3) 3_665 .
O15 P4 O2 99.1(3) . .
O5 P4 O10 115.9(3) 3_665 2_654
O15 P4 O10 104.2(3) . 2_654
O2 P4 O10 101.8(3) . 2_654
O11 P5 O1 123.5(3) . .
O11 P5 O21 106.3(3) . 4_565
O1 P5 O21 109.3(3) . 4_565
O11 P5 O10 109.2(3) . .
O1 P5 O10 105.8(3) . .
O21 P5 O10 100.3(3) 4_565 .
O9 P6 O4 122.2(3) 3_655 .
O9 P6 O2 106.5(3) 3_655 .
O4 P6 O2 111.1(3) . .
O9 P6 O3 106.1(3) 3_655 .
O4 P6 O3 110.1(3) . .
O2 P6 O3 98.1(3) . .
O20 P7 O13 121.7(3) 4_665 2_654
O20 P7 O16 109.1(3) 4_665 3_765
O13 P7 O16 106.8(3) 2_654 3_765
O20 P7 O15 106.5(3) 4_665 .
O13 P7 O15 110.9(3) 2_654 .
O16 P7 O15 99.7(3) 3_765 .
P5 O1 Gd1 148.6(3) . 3_655
P4 O2 P6 132.3(4) . .
P2 O3 P6 131.0(4) . .
P6 O4 Gd1 129.7(2) . .
P4 O5 Gd1 165.5(3) 3_665 .
P2 O8 Gd1 158.6(3) 3_665 .
P6 O9 Gd1 174.4(3) 3_655 .
P4 O10 P5 132.5(3) 2_644 .
P5 O11 Gd1 146.6(3) . .
P7 O13 Gd1 149.7(3) 2_644 .
P4 O15 P7 140.3(3) . .
P2 O16 P7 140.6(3) . 3_765
P7 O20 Gd1 146.4(3) 4_466 .
P2 O21 P5 134.9(3) . 4_566

loop_
_geom_bond_atom_site_label_1
_geom_bond_atom_site_label_2
_geom_bond_distance
_geom_bond_site_symmetry_2
Gd1 O11 2.350(5) .
Gd1 O1 2.355(5) 3_655
Gd1 O20 2.362(5) .
Gd1 O13 2.387(5) .
Gd1 O9 2.416(6) .
Gd1 O8 2.425(5) .
Gd1 O5 2.452(5) .
Gd1 O4 2.461(5) .
P2 O8 1.461(5) 3_665
P2 O21 1.546(5) .
P2 O3 1.556(5) .
P2 O16 1.562(5) .
P4 O5 1.458(5) 3_665
P4 O15 1.548(5) .
P4 O2 1.562(5) .
P4 O10 1.567(5) 2_654
P5 O11 1.458(5) .
P5 O1 1.469(5) .
P5 O21 1.599(5) 4_565
P5 O10 1.611(5) .
P6 O9 1.471(5) 3_655
P6 O4 1.484(5) .
P6 O2 1.609(6) .
P6 O3 1.615(6) .
P7 O20 1.463(5) 4_665
P7 O13 1.468(5) 2_654
P7 O16 1.609(5) 3_765
P7 O15 1.615(5) .
O1 Gd1 2.355(5) 3_655
O5 P4 1.458(5) 3_665
O8 P2 1.461(5) 3_665
O9 P6 1.471(5) 3_655
O10 P4 1.567(5) 2_644
O13 P7 1.468(5) 2_644
O16 P7 1.609(5) 3_765
O20 P7 1.463(5) 4_466
O21 P5 1.599(5) 4_566

_cod_database_fobs_code 1560865
